data_7125433
loop_
_publ_author_name
'Hill, Anthony'
'Frogley, Benjamin'

_publ_section_title
;
 Synthesis of pyridyl carbyne complexes and their conversion to
 N-heterocyclic vinylidenes
;
_journal_name_full 'Chemical Communications'
_journal_paper_doi 10.1039/C9CC07760J
_journal_year 2019
_chemical_formula_moiety 'C23 H26 B N7 O2 W, C2 H3 N'
_chemical_formula_sum 'C25 H29 B N8 O2 W'
_chemical_formula_weight 668.22
_space_group_crystal_system monoclinic
_space_group_IT_number 14
_space_group_name_Hall '-P 2ybc'
_space_group_name_H-M_alt 'P 1 21/c 1'
_atom_sites_solution_hydrogens mixed
_audit_creation_method SHELXL-2016/6
_audit_update_record
;
2019-09-25 deposited with the CCDC.	2019-11-25 downloaded from the CCDC.
;
_cell_angle_alpha 90
_cell_angle_beta 96.715(4)
_cell_angle_gamma 90
_cell_formula_units_Z 4
_cell_length_a 15.3086(6)
_cell_length_b 9.8592(4)
_cell_length_c 17.7914(7)
_cell_measurement_reflns_used 9051
_cell_measurement_temperature 150.0(1)
_cell_measurement_theta_max 28.5670
_cell_measurement_theta_min 3.6400
_cell_volume 2666.85(18)
_computing_cell_refinement 'CrysAlisPro 1.171.40.36a (Rigaku OD, 2018)'
_computing_data_collection 'CrysAlisPro 1.171.40.36a (Rigaku OD, 2018)'
_computing_data_reduction 'CrysAlisPro 1.171.40.36a (Rigaku OD, 2018)'
_computing_structure_refinement 'SHELXL-2016/6 (Sheldrick, 2016)'
_computing_structure_solution 'SHELXT 2014/5 (Sheldrick, 2014)'
_diffrn_ambient_temperature 150.0(1)
_diffrn_detector_area_resol_mean 5.1872
_diffrn_measured_fraction_theta_full 0.997
_diffrn_measured_fraction_theta_max 0.997
_diffrn_measurement_device_type 'New Xcalibur, Atlas'
_diffrn_measurement_method '\w scans'
_diffrn_radiation_type MoK\a
_diffrn_radiation_wavelength 0.71073
_diffrn_reflns_av_R_equivalents 0.0600
_diffrn_reflns_av_unetI/netI 0.0587
_diffrn_reflns_Laue_measured_fraction_full 0.997
_diffrn_reflns_Laue_measured_fraction_max 0.997
_diffrn_reflns_limit_h_max 18
_diffrn_reflns_limit_h_min -18
_diffrn_reflns_limit_k_max 11
_diffrn_reflns_limit_k_min -11
_diffrn_reflns_limit_l_max 21
_diffrn_reflns_limit_l_min -20
_diffrn_reflns_number 14443
_diffrn_reflns_point_group_measured_fraction_full 0.997
_diffrn_reflns_point_group_measured_fraction_max 0.997
_diffrn_reflns_theta_full 25.026
_diffrn_reflns_theta_max 25.026
_diffrn_reflns_theta_min 3.325
_diffrn_source 'fine-focus sealed X-ray tube'
_exptl_absorpt_coefficient_mu 4.370
_exptl_absorpt_correction_T_max 1.00000
_exptl_absorpt_correction_T_min 0.70386
_exptl_absorpt_correction_type multi-scan
_exptl_absorpt_process_details
;
CrysAlisPro 1.171.40.36a (Rigaku Oxford Diffraction, 2018)
Empirical absorption correction using spherical harmonics,
 implemented in SCALE3 ABSPACK scaling algorithm.
;
_exptl_crystal_colour 'dark orange'
_exptl_crystal_density_diffrn 1.664
_exptl_crystal_description plate
_exptl_crystal_F_000 1320
_exptl_crystal_size_max 0.360
_exptl_crystal_size_mid 0.183
_exptl_crystal_size_min 0.170
_refine_diff_density_max 1.919
_refine_diff_density_min -1.841
_refine_diff_density_rms 0.150
_refine_ls_extinction_method none
_refine_ls_goodness_of_fit_ref 1.163
_refine_ls_hydrogen_treatment mixed
_refine_ls_matrix_type full
_refine_ls_number_parameters 345
_refine_ls_number_reflns 4702
_refine_ls_number_restraints 0
_refine_ls_restrained_S_all 1.163
_refine_ls_R_factor_all 0.0538
_refine_ls_R_factor_gt 0.0455
_refine_ls_shift/su_max 0.002
_refine_ls_shift/su_mean 0.000
_refine_ls_structure_factor_coef Fsqd
_refine_ls_weighting_details 'w=1/[\s^2^(Fo^2^)+15.8480P] where P=(Fo^2^+2Fc^2^)/3'
_refine_ls_weighting_scheme calc
_refine_ls_wR_factor_gt 0.0833
_refine_ls_wR_factor_ref 0.0865
_reflns_Friedel_coverage 0.000
_reflns_number_gt 4122
_reflns_number_total 4702
_reflns_threshold_expression 'I > 2\s(I)'
_cod_data_source_file c9cc07760j2.cif
_cod_data_source_block Compound_2
_cod_original_cell_volume 2666.84(18)
_cod_original_sg_symbol_H-M 'P 21/c'
_cod_database_code 7125433
_shelx_shelxl_version_number 2016/6
_shelx_space_group_comment
;
The symmetry employed for this shelxl refinement is uniquely defined
by the following loop, which should always be used as a source of
symmetry information in preference to the above space-group names.
They are only intended as comments.
;

loop_
_space_group_symop_operation_xyz
'x, y, z'
'-x, y+1/2, -z+1/2'
'-x, -y, -z'
'x, -y-1/2, z-1/2'

loop_
_atom_site_label
_atom_site_type_symbol
_atom_site_fract_x
_atom_site_fract_y
_atom_site_fract_z
_atom_site_U_iso_or_equiv
_atom_site_adp_type
_atom_site_occupancy
_atom_site_site_symmetry_order
_atom_site_calc_flag
_atom_site_refinement_flags_posn
_atom_site_refinement_flags_adp
W1 W 0.24134(2) 0.36190(3) 0.74052(2) 0.02117(10) Uani 1 1 d . .
N3 N 0.1549(4) 0.5359(6) 0.7117(3) 0.0184(13) Uani 1 1 d . .
N1 N 0.1821(3) 0.3713(6) 0.8527(3) 0.0198(12) Uani 1 1 d . .
N5 N 0.3248(4) 0.5212(6) 0.7966(3) 0.0218(14) Uani 1 1 d . .
N2 N 0.1657(4) 0.4954(6) 0.8838(3) 0.0200(13) Uani 1 1 d . .
O1 O 0.1083(4) 0.1381(7) 0.6706(3) 0.0540(17) Uani 1 1 d . .
N4 N 0.1398(3) 0.6330(6) 0.7644(3) 0.0181(12) Uani 1 1 d . .
N6 N 0.2903(4) 0.6245(6) 0.8371(3) 0.0227(13) Uani 1 1 d . .
O2 O 0.3606(4) 0.1188(7) 0.8017(3) 0.0499(17) Uani 1 1 d . .
C3 C 0.3163(5) 0.2108(9) 0.7799(4) 0.0296(19) Uani 1 1 d . .
C1 C 0.2922(5) 0.3269(8) 0.6557(4) 0.0313(19) Uani 1 1 d . .
C2 C 0.1557(6) 0.2233(9) 0.6972(5) 0.041(2) Uani 1 1 d . .
N7 N 0.3282(4) 0.1310(8) 0.5846(3) 0.0369(16) Uani 1 1 d . .
C16 C 0.1624(5) 0.2781(7) 0.9026(4) 0.0226(16) Uani 1 1 d . .
C23 C 0.0827(4) 0.7267(8) 0.7330(4) 0.0258(17) Uani 1 1 d . .
C18 C 0.1376(5) 0.4776(8) 0.9517(4) 0.0263(17) Uani 1 1 d . .
C17 C 0.1334(4) 0.3406(8) 0.9645(4) 0.0252(17) Uani 1 1 d . .
H17 H 0.114687 0.298225 1.006566 0.030 Uiso 1 1 calc R U
C11 C 0.4110(5) 0.5474(9) 0.8007(4) 0.0319(19) Uani 1 1 d . .
C22 C 0.0608(5) 0.6920(8) 0.6584(4) 0.0308(19) Uani 1 1 d . .
H22 H 0.022548 0.737631 0.622620 0.037 Uiso 1 1 calc R U
C4 C 0.3315(5) 0.2686(9) 0.5920(4) 0.0301(19) Uani 1 1 d . .
C15 C 0.1699(5) 0.1303(8) 0.8891(4) 0.0323(18) Uani 1 1 d . .
H15A H 0.159836 0.112382 0.835764 0.048 Uiso 1 1 calc R U
H15B H 0.126967 0.082828 0.914352 0.048 Uiso 1 1 calc R U
H15C H 0.227764 0.099932 0.908530 0.048 Uiso 1 1 calc R U
C10 C 0.4706(5) 0.4562(10) 0.7615(5) 0.048(2) Uani 1 1 d . .
H10A H 0.468826 0.366102 0.781764 0.072 Uiso 1 1 calc R U
H10B H 0.529720 0.490113 0.769625 0.072 Uiso 1 1 calc R U
H10C H 0.451140 0.454278 0.708235 0.072 Uiso 1 1 calc R U
C21 C 0.1076(5) 0.5751(8) 0.6476(4) 0.0266(17) Uani 1 1 d . .
C5 C 0.3723(5) 0.3546(10) 0.5444(4) 0.041(2) Uani 1 1 d . .
H5 H 0.373314 0.447935 0.552081 0.049 Uiso 1 1 calc R U
C24 C 0.0537(5) 0.8465(9) 0.7749(5) 0.041(2) Uani 1 1 d . .
H24A H 0.031018 0.816614 0.820136 0.062 Uiso 1 1 calc R U
H24B H 0.008506 0.894210 0.743406 0.062 Uiso 1 1 calc R U
H24C H 0.102796 0.905926 0.787959 0.062 Uiso 1 1 calc R U
B1 B 0.1914(6) 0.6260(9) 0.8446(5) 0.0251(18) Uani 1 1 d . .
C12 C 0.4321(5) 0.6631(9) 0.8434(4) 0.037(2) Uani 1 1 d . .
H12 H 0.487470 0.702029 0.854197 0.045 Uiso 1 1 calc R U
C13 C 0.3563(5) 0.7075(8) 0.8661(4) 0.0310(19) Uani 1 1 d . .
C19 C 0.1158(6) 0.5919(9) 1.0005(4) 0.043(2) Uani 1 1 d . .
H19A H 0.165571 0.651306 1.009603 0.064 Uiso 1 1 calc R U
H19B H 0.101077 0.557083 1.047839 0.064 Uiso 1 1 calc R U
H19C H 0.066567 0.641223 0.975662 0.064 Uiso 1 1 calc R U
C20 C 0.1078(6) 0.4944(10) 0.5755(4) 0.042(2) Uani 1 1 d . .
H20A H 0.167389 0.474428 0.567381 0.063 Uiso 1 1 calc R U
H20B H 0.080161 0.546295 0.533669 0.063 Uiso 1 1 calc R U
H20C H 0.076156 0.411232 0.579638 0.063 Uiso 1 1 calc R U
C25 C 0.2896(6) 0.8479(10) 0.6824(5) 0.049(2) Uani 1 1 d . .
H25A H 0.287652 0.938330 0.662261 0.073 Uiso 1 1 calc R U
H25B H 0.314071 0.849882 0.734577 0.073 Uiso 1 1 calc R U
H25C H 0.231162 0.811279 0.678414 0.073 Uiso 1 1 calc R U
C6 C 0.4120(6) 0.2968(11) 0.4844(5) 0.050(3) Uani 1 1 d . .
H6 H 0.440311 0.350939 0.451900 0.060 Uiso 1 1 calc R U
C7 C 0.4080(6) 0.1581(11) 0.4751(5) 0.049(3) Uani 1 1 d . .
H7 H 0.433139 0.116527 0.435879 0.059 Uiso 1 1 calc R U
C14 C 0.3391(6) 0.8297(9) 0.9123(5) 0.047(2) Uani 1 1 d . .
H14A H 0.306464 0.895439 0.880646 0.071 Uiso 1 1 calc R U
H14B H 0.394080 0.868476 0.933450 0.071 Uiso 1 1 calc R U
H14C H 0.305825 0.803422 0.952439 0.071 Uiso 1 1 calc R U
C8 C 0.3655(6) 0.0819(10) 0.5254(5) 0.046(2) Uani 1 1 d . .
H8 H 0.362611 -0.011284 0.517488 0.056 Uiso 1 1 calc R U
C26 C 0.3442(9) 0.7632(12) 0.6397(6) 0.065(3) Uani 1 1 d . .
N8 N 0.3885(11) 0.6962(12) 0.6068(6) 0.119(5) Uani 1 1 d . .
H1 H 0.174(4) 0.710(7) 0.871(3) 0.007(16) Uiso 1 1 d . .

loop_
_atom_site_aniso_label
_atom_site_aniso_U_11
_atom_site_aniso_U_22
_atom_site_aniso_U_33
_atom_site_aniso_U_23
_atom_site_aniso_U_13
_atom_site_aniso_U_12
W1 0.02778(16) 0.01752(16) 0.01965(16) -0.00109(13) 0.00889(11) 0.00536(14)
N3 0.021(3) 0.016(3) 0.018(3) 0.001(2) 0.003(3) 0.008(3)
N1 0.025(3) 0.016(3) 0.019(3) 0.003(3) 0.003(2) 0.003(3)
N5 0.019(3) 0.028(4) 0.017(3) -0.005(3) -0.001(2) 0.000(3)
N2 0.021(3) 0.020(3) 0.019(3) -0.006(3) 0.003(2) -0.001(3)
O1 0.070(4) 0.041(4) 0.054(4) -0.014(3) 0.021(3) -0.019(4)
N4 0.016(3) 0.014(3) 0.024(3) 0.002(3) 0.003(2) 0.001(3)
N6 0.029(3) 0.017(3) 0.022(3) 0.000(3) 0.002(2) -0.001(3)
O2 0.053(4) 0.052(4) 0.045(4) 0.009(3) 0.007(3) 0.027(4)
C3 0.027(4) 0.033(5) 0.030(4) -0.014(4) 0.006(3) 0.014(4)
C1 0.031(4) 0.028(5) 0.037(4) -0.002(4) 0.008(3) 0.003(4)
C2 0.056(6) 0.032(5) 0.039(5) -0.003(4) 0.024(5) 0.007(5)
N7 0.041(4) 0.034(4) 0.036(4) -0.014(3) 0.004(3) 0.007(4)
C16 0.023(4) 0.020(4) 0.023(4) 0.001(3) -0.002(3) -0.001(3)
C23 0.017(4) 0.026(4) 0.035(4) 0.007(3) 0.005(3) 0.001(3)
C18 0.028(4) 0.029(5) 0.024(4) -0.002(3) 0.008(3) -0.002(3)
C17 0.025(4) 0.030(5) 0.022(4) 0.000(3) 0.007(3) -0.009(3)
C11 0.027(4) 0.038(5) 0.029(4) 0.019(4) -0.003(3) 0.001(4)
C22 0.024(4) 0.035(5) 0.032(4) 0.011(4) -0.003(3) 0.003(4)
C4 0.030(4) 0.037(5) 0.023(4) -0.003(4) 0.000(3) 0.010(4)
C15 0.041(4) 0.025(4) 0.031(4) 0.007(4) 0.006(3) 0.004(4)
C10 0.026(4) 0.061(7) 0.060(6) 0.020(5) 0.017(4) 0.008(4)
C21 0.023(4) 0.024(4) 0.034(4) 0.005(3) 0.011(3) 0.000(3)
C5 0.044(5) 0.042(5) 0.037(5) 0.009(4) 0.010(4) 0.017(5)
C24 0.036(4) 0.028(5) 0.059(5) 0.003(4) 0.007(4) 0.020(4)
B1 0.033(5) 0.015(4) 0.028(4) -0.001(4) 0.010(4) 0.008(4)
C12 0.025(4) 0.038(6) 0.046(5) 0.017(4) -0.005(4) -0.011(4)
C13 0.036(5) 0.020(4) 0.034(4) 0.009(3) -0.005(4) -0.010(4)
C19 0.065(6) 0.037(5) 0.031(4) -0.010(4) 0.026(4) -0.002(5)
C20 0.050(5) 0.049(6) 0.025(4) 0.001(4) -0.002(4) 0.000(5)
C25 0.046(5) 0.054(7) 0.046(5) 0.018(5) 0.003(4) -0.019(5)
C6 0.063(6) 0.058(7) 0.032(5) 0.007(5) 0.017(4) 0.014(5)
C7 0.064(6) 0.057(7) 0.028(5) -0.010(4) 0.010(4) 0.025(6)
C14 0.061(6) 0.029(5) 0.048(5) -0.003(4) -0.011(4) -0.008(5)
C8 0.057(6) 0.038(5) 0.044(5) -0.015(4) 0.007(4) 0.014(5)
C26 0.106(10) 0.052(7) 0.035(6) 0.002(5) -0.005(6) -0.023(7)
N8 0.240(17) 0.065(8) 0.055(7) -0.008(6) 0.030(8) 0.001(10)

loop_
_atom_type_symbol
_atom_type_description
_atom_type_scat_dispersion_real
_atom_type_scat_dispersion_imag
_atom_type_scat_source
C C 0.0033 0.0016 'International Tables Vol C Tables 4.2.6.8 and 6.1.1.4'
H H 0.0000 0.0000 'International Tables Vol C Tables 4.2.6.8 and 6.1.1.4'
B B 0.0013 0.0007 'International Tables Vol C Tables 4.2.6.8 and 6.1.1.4'
N N 0.0061 0.0033 'International Tables Vol C Tables 4.2.6.8 and 6.1.1.4'
O O 0.0106 0.0060 'International Tables Vol C Tables 4.2.6.8 and 6.1.1.4'
W W -0.8490 6.8722 'International Tables Vol C Tables 4.2.6.8 and 6.1.1.4'

loop_
_geom_angle_atom_site_label_1
_geom_angle_atom_site_label_2
_geom_angle_atom_site_label_3
_geom_angle
C1 W1 C3 82.1(3)
C1 W1 C2 82.7(3)
C3 W1 C2 87.0(3)
C1 W1 N5 103.4(3)
C3 W1 N5 95.5(3)
C2 W1 N5 173.6(3)
C1 W1 N3 105.1(3)
C3 W1 N3 172.6(3)
C2 W1 N3 95.5(3)
N5 W1 N3 81.3(2)
C1 W1 N1 171.0(3)
C3 W1 N1 89.7(3)
C2 W1 N1 93.2(3)
N5 W1 N1 81.0(2)
N3 W1 N1 83.2(2)
C21 N3 N4 105.2(6)
C21 N3 W1 132.8(5)
N4 N3 W1 122.0(4)
C16 N1 N2 106.2(5)
C16 N1 W1 133.9(5)
N2 N1 W1 119.7(4)
C11 N5 N6 105.2(6)
C11 N5 W1 133.0(5)
N6 N5 W1 121.8(4)
C18 N2 N1 109.8(6)
C18 N2 B1 130.0(6)
N1 N2 B1 119.6(5)
C23 N4 N3 110.3(5)
C23 N4 B1 130.4(6)
N3 N4 B1 119.2(5)
C13 N6 N5 109.3(6)
C13 N6 B1 131.2(7)
N5 N6 B1 119.4(6)
O2 C3 W1 178.4(7)
C4 C1 W1 167.8(7)
O1 C2 W1 177.0(8)
C8 N7 C4 114.8(8)
N1 C16 C17 110.0(7)
N1 C16 C15 122.8(6)
C17 C16 C15 127.2(7)
N4 C23 C22 107.6(7)
N4 C23 C24 123.6(7)
C22 C23 C24 128.8(7)
N2 C18 C17 107.7(6)
N2 C18 C19 123.1(7)
C17 C18 C19 129.2(7)
C18 C17 C16 106.3(7)
C18 C17 H17 126.9
C16 C17 H17 126.9
N5 C11 C12 110.7(7)
N5 C11 C10 120.4(8)
C12 C11 C10 128.9(8)
C23 C22 C21 105.7(7)
C23 C22 H22 127.1
C21 C22 H22 127.1
N7 C4 C5 124.0(7)
N7 C4 C1 116.9(7)
C5 C4 C1 119.0(8)
C16 C15 H15A 109.5
C16 C15 H15B 109.5
H15A C15 H15B 109.5
C16 C15 H15C 109.5
H15A C15 H15C 109.5
H15B C15 H15C 109.5
C11 C10 H10A 109.5
C11 C10 H10B 109.5
H10A C10 H10B 109.5
C11 C10 H10C 109.5
H10A C10 H10C 109.5
H10B C10 H10C 109.5
N3 C21 C22 111.1(7)
N3 C21 C20 121.2(7)
C22 C21 C20 127.6(7)
C4 C5 C6 118.5(9)
C4 C5 H5 120.8
C6 C5 H5 120.8
C23 C24 H24A 109.5
C23 C24 H24B 109.5
H24A C24 H24B 109.5
C23 C24 H24C 109.5
H24A C24 H24C 109.5
H24B C24 H24C 109.5
N6 B1 N2 109.8(6)
N6 B1 N4 108.8(6)
N2 B1 N4 108.9(6)
N6 B1 H1 112(4)
N2 B1 H1 113(4)
N4 B1 H1 105(4)
C13 C12 C11 106.1(7)
C13 C12 H12 126.9
C11 C12 H12 126.9
C12 C13 N6 108.6(7)
C12 C13 C14 129.7(8)
N6 C13 C14 121.6(7)
C18 C19 H19A 109.5
C18 C19 H19B 109.5
H19A C19 H19B 109.5
C18 C19 H19C 109.5
H19A C19 H19C 109.5
H19B C19 H19C 109.5
C21 C20 H20A 109.5
C21 C20 H20B 109.5
H20A C20 H20B 109.5
C21 C20 H20C 109.5
H20A C20 H20C 109.5
H20B C20 H20C 109.5
C26 C25 H25A 109.5
C26 C25 H25B 109.5
H25A C25 H25B 109.5
C26 C25 H25C 109.5
H25A C25 H25C 109.5
H25B C25 H25C 109.5
C7 C6 C5 118.4(9)
C7 C6 H6 120.8
C5 C6 H6 120.8
C6 C7 C8 118.5(8)
C6 C7 H7 120.7
C8 C7 H7 120.7
C13 C14 H14A 109.5
C13 C14 H14B 109.5
H14A C14 H14B 109.5
C13 C14 H14C 109.5
H14A C14 H14C 109.5
H14B C14 H14C 109.5
N7 C8 C7 125.8(9)
N7 C8 H8 117.1
C7 C8 H8 117.1
N8 C26 C25 179.0(14)

loop_
_geom_bond_atom_site_label_1
_geom_bond_atom_site_label_2
_geom_bond_distance
W1 C1 1.810(7)
W1 C3 1.960(8)
W1 C2 1.986(10)
W1 N5 2.190(6)
W1 N3 2.191(6)
W1 N1 2.290(5)
N3 C21 1.335(9)
N3 N4 1.379(8)
N1 C16 1.335(9)
N1 N2 1.377(8)
N5 C11 1.338(9)
N5 N6 1.387(8)
N2 C18 1.342(9)
N2 B1 1.537(10)
O1 C2 1.173(11)
N4 C23 1.347(9)
N4 B1 1.550(10)
N6 C13 1.354(9)
N6 B1 1.537(10)
O2 C3 1.171(9)
C1 C4 1.463(10)
N7 C8 1.345(10)
N7 C4 1.363(11)
C16 C17 1.382(10)
C16 C15 1.483(11)
C23 C22 1.374(10)
C23 C24 1.491(11)
C18 C17 1.373(11)
C18 C19 1.484(10)
C17 H17 0.9300
C11 C12 1.387(12)
C11 C10 1.508(12)
C22 C21 1.381(11)
C22 H22 0.9300
C4 C5 1.397(11)
C15 H15A 0.9600
C15 H15B 0.9600
C15 H15C 0.9600
C10 H10A 0.9600
C10 H10B 0.9600
C10 H10C 0.9600
C21 C20 1.510(11)
C5 C6 1.408(11)
C5 H5 0.9300
C24 H24A 0.9600
C24 H24B 0.9600
C24 H24C 0.9600
B1 H1 1.00(6)
C12 C13 1.346(11)
C12 H12 0.9300
C13 C14 1.499(11)
C19 H19A 0.9600
C19 H19B 0.9600
C19 H19C 0.9600
C20 H20A 0.9600
C20 H20B 0.9600
C20 H20C 0.9600
C25 C26 1.456(16)
C25 H25A 0.9600
C25 H25B 0.9600
C25 H25C 0.9600
C6 C7 1.378(14)
C6 H6 0.9300
C7 C8 1.387(13)
C7 H7 0.9300
C14 H14A 0.9600
C14 H14B 0.9600
C14 H14C 0.9600
C8 H8 0.9300
C26 N8 1.154(16)
